data_2216738
loop_
_publ_author_name
'Tian, Wen-Wen'
'Dong, Su-Lan'
'Xu, Jia-Ying'
'Ding, Shan'
'Wang, Jin-Tang'

_publ_section_title
;
 6-Methyl-3-<i>p</i>-tolyl-3,4-dihydroquinazoline
;
_journal_coeditor_code RT2006
_journal_issue 12
_journal_name_full 'Acta Crystallographica Section E'
_journal_page_first o4734
_journal_page_last o4734
_journal_paper_doi 10.1107/S1600536807057534
_journal_volume 63
_journal_year 2007
_chemical_formula_iupac 'C16 H16 N2'
_chemical_formula_moiety 'C16 H16 N2'
_chemical_formula_sum 'C16 H16 N2'
_chemical_formula_weight 236.31
_chemical_melting_point 435
_chemical_name_systematic
;
6-Methyl-3-p-tolyl-3,4-dihydroquinazoline
;
_space_group_IT_number 14
_symmetry_cell_setting monoclinic
_symmetry_space_group_name_Hall '-P 2yab'
_symmetry_space_group_name_H-M 'P 1 21/a 1'
_atom_sites_solution_hydrogens geom
_atom_sites_solution_primary direct
_atom_sites_solution_secondary difmap
_audit_creation_method SHELXL97
_cell_angle_alpha 90.00
_cell_angle_beta 94.39(3)
_cell_angle_gamma 90.00
_cell_formula_units_Z 4
_cell_length_a 6.2745(7)
_cell_length_b 14.6008(15)
_cell_length_c 14.0154(11)
_cell_measurement_reflns_used 25
_cell_measurement_temperature 298(2)
_cell_measurement_theta_max 13
_cell_measurement_theta_min 10
_cell_volume 1280.2(2)
_computing_cell_refinement 'CAD-4 Software (Enraf--Nonius, 1989)'
_computing_data_collection 'CAD-4 Software (Enraf--Nonius, 1989)'
_computing_data_reduction 'XCAD4 (Harms & Wocadlo, 1995)'
_computing_molecular_graphics 'SHELXTL (Bruker, 2000)'
_computing_publication_material 'SHELXTL (Bruker, 2000)'
_computing_structure_refinement 'SHELXL97 (Sheldrick, 1997)'
_computing_structure_solution 'SHELXS97 (Sheldrick, 1997)'
_diffrn_ambient_temperature 298(2)
_diffrn_measured_fraction_theta_full 0.998
_diffrn_measured_fraction_theta_max 0.998
_diffrn_measurement_device_type 'Enraf--Nonius CAD-4'
_diffrn_measurement_method \w/2\q
_diffrn_radiation_monochromator graphite
_diffrn_radiation_source 'fine-focus sealed tube'
_diffrn_radiation_type MoK\a
_diffrn_radiation_wavelength 0.71073
_diffrn_reflns_av_R_equivalents 0.0821
_diffrn_reflns_av_sigmaI/netI 0.0450
_diffrn_reflns_limit_h_max 7
_diffrn_reflns_limit_h_min -7
_diffrn_reflns_limit_k_max 17
_diffrn_reflns_limit_k_min 0
_diffrn_reflns_limit_l_max 17
_diffrn_reflns_limit_l_min 0
_diffrn_reflns_number 2739
_diffrn_reflns_theta_full 25.97
_diffrn_reflns_theta_max 25.97
_diffrn_reflns_theta_min 2.02
_diffrn_standards_decay_% 0
_diffrn_standards_interval_count 200
_diffrn_standards_interval_time 2h
_diffrn_standards_number 3
_exptl_absorpt_coefficient_mu 0.073
_exptl_absorpt_correction_T_max 0.9928
_exptl_absorpt_correction_T_min 0.9645
_exptl_absorpt_correction_type psi-scan
_exptl_absorpt_process_details '(North <i>et al.</i>,  1968)'
_exptl_crystal_colour yellow
_exptl_crystal_density_diffrn 1.226
_exptl_crystal_density_method 'not measured'
_exptl_crystal_description plate
_exptl_crystal_F_000 504
_exptl_crystal_size_max 0.50
_exptl_crystal_size_mid 0.30
_exptl_crystal_size_min 0.10
_refine_diff_density_max 0.237
_refine_diff_density_min -0.396
_refine_ls_extinction_method none
_refine_ls_goodness_of_fit_ref 1.071
_refine_ls_hydrogen_treatment constr
_refine_ls_matrix_type full
_refine_ls_number_parameters 158
_refine_ls_number_reflns 2500
_refine_ls_number_restraints 0
_refine_ls_restrained_S_all 1.071
_refine_ls_R_factor_all 0.1382
_refine_ls_R_factor_gt 0.0757
_refine_ls_shift/su_max 0.000
_refine_ls_shift/su_mean 0.000
_refine_ls_structure_factor_coef Fsqd
_refine_ls_weighting_details 'calc w = 1/[\s^2^(Fo^2^)+(0.06P)^2^+0.7P] where P=(Fo^2^+2Fc^2^)/3'
_refine_ls_weighting_scheme calc
_refine_ls_wR_factor_gt 0.1688
_refine_ls_wR_factor_ref 0.2003
_reflns_number_gt 1294
_reflns_number_total 2500
_reflns_threshold_expression I>2\s(I)
_cod_data_source_file rt2006.cif
_cod_data_source_block I
_cod_original_sg_symbol_H-M 'P 21/a'
_cod_database_code 2216738
_cod_database_fobs_code 2216738

loop_
_symmetry_equiv_pos_as_xyz
'x, y, z'
'-x+1/2, y+1/2, -z'
'-x, -y, -z'
'x-1/2, -y-1/2, z'

loop_
_atom_site_type_symbol
_atom_site_label
_atom_site_fract_x
_atom_site_fract_y
_atom_site_fract_z
_atom_site_U_iso_or_equiv
_atom_site_adp_type
_atom_site_calc_flag
_atom_site_refinement_flags
_atom_site_occupancy
N N1 0.6678(4) 0.38190(17) 0.57235(17) 0.0510(7) Uani d . 1
N N2 1.0036(4) 0.4135(2) 0.6578(2) 0.0704(8) Uani d . 1
C C1 0.6452(7) 0.3515(3) 1.0142(3) 0.098 Uani d . 1
H H1A 0.7489 0.3663 1.0658 0.147 Uiso calc R 1
H H1B 0.6026 0.2887 1.0194 0.147 Uiso calc R 1
H H1C 0.5225 0.3904 1.0172 0.147 Uiso calc R 1
C C2 0.7421(7) 0.3660(3) 0.9198(2) 0.0775(11) Uani d . 1
C C3 0.6227(6) 0.3486(2) 0.8341(2) 0.0661(9) Uani d . 1
H H3A 0.4846 0.3258 0.8355 0.079 Uiso calc R 1
C C4 0.7041(5) 0.3645(2) 0.7467(2) 0.0556(8) Uani d . 1
C C5 0.9117(5) 0.3963(2) 0.7451(2) 0.0593(9) Uani d . 1
C C6 1.0329(6) 0.4132(3) 0.8300(3) 0.0759(11) Uani d . 1
H H6A 1.1719 0.4349 0.8287 0.091 Uiso calc R 1
C C7 0.9484(7) 0.3978(3) 0.9161(3) 0.0805(12) Uani d . 1
H H7A 1.0314 0.4091 0.9727 0.097 Uiso calc R 1
C C8 0.5695(5) 0.3451(2) 0.6562(2) 0.0570(8) Uani d . 1
H H8A 0.5510 0.2794 0.6490 0.068 Uiso calc R 1
H H8B 0.4294 0.3723 0.6600 0.068 Uiso calc R 1
C C9 0.8787(5) 0.4058(2) 0.5816(3) 0.0649(9) Uani d . 1
H H9A 0.9401 0.4183 0.5247 0.078 Uiso calc R 1
C C10 0.5485(5) 0.3786(2) 0.4822(2) 0.0512(8) Uani d . 1
C C11 0.3519(5) 0.3348(2) 0.4725(2) 0.0561(8) Uani d . 1
H H11A 0.2965 0.3090 0.5260 0.067 Uiso calc R 1
C C12 0.2370(5) 0.3290(2) 0.3845(2) 0.0607(9) Uani d . 1
H H12A 0.1062 0.2987 0.3799 0.073 Uiso calc R 1
C C13 0.3117(6) 0.3670(2) 0.3029(2) 0.0625(9) Uani d . 1
C C14 0.5045(6) 0.4121(2) 0.3141(2) 0.0699(10) Uani d . 1
H H14A 0.5584 0.4385 0.2606 0.084 Uiso calc R 1
C C15 0.6217(6) 0.4200(2) 0.4012(2) 0.0651(9) Uani d . 1
H H15A 0.7491 0.4528 0.4058 0.078 Uiso calc R 1
C C16 0.1841(7) 0.3585(3) 0.2075(2) 0.0905(13) Uani d . 1
H H16A 0.2119 0.4105 0.1683 0.136 Uiso calc R 1
H H16B 0.0345 0.3561 0.2173 0.136 Uiso calc R 1
H H16C 0.2249 0.3035 0.1761 0.136 Uiso calc R 1

loop_
_atom_site_aniso_label
_atom_site_aniso_U_11
_atom_site_aniso_U_22
_atom_site_aniso_U_33
_atom_site_aniso_U_12
_atom_site_aniso_U_13
_atom_site_aniso_U_23
N1 0.0463(14) 0.0517(15) 0.0562(16) -0.0031(12) 0.0128(12) 0.0006(12)
N2 0.0509(16) 0.083(2) 0.077(2) -0.0094(15) 0.0073(15) -0.0031(17)
C1 0.098 0.098 0.098 0.000 0.007 0.000
C2 0.086(3) 0.090(3) 0.056(2) 0.008(2) 0.003(2) 0.005(2)
C3 0.062(2) 0.078(2) 0.059(2) -0.0011(19) 0.0030(17) 0.0060(18)
C4 0.0507(18) 0.057(2) 0.0590(19) 0.0032(16) 0.0029(15) -0.0011(16)
C5 0.0493(18) 0.057(2) 0.071(2) 0.0006(16) 0.0029(17) -0.0057(17)
C6 0.061(2) 0.076(3) 0.089(3) -0.001(2) -0.006(2) -0.007(2)
C7 0.079(3) 0.087(3) 0.073(3) 0.006(2) -0.013(2) -0.005(2)
C8 0.0528(19) 0.062(2) 0.0576(19) -0.0080(16) 0.0136(16) 0.0025(16)
C9 0.054(2) 0.071(2) 0.073(2) -0.0104(18) 0.0173(18) -0.0031(19)
C10 0.0555(19) 0.0459(17) 0.0530(18) 0.0000(15) 0.0096(15) -0.0011(14)
C11 0.060(2) 0.061(2) 0.0476(18) -0.0044(17) 0.0119(15) 0.0051(15)
C12 0.060(2) 0.059(2) 0.062(2) -0.0036(17) 0.0060(17) -0.0002(17)
C13 0.081(2) 0.0503(19) 0.056(2) 0.0079(18) 0.0074(18) 0.0021(16)
C14 0.092(3) 0.063(2) 0.058(2) -0.007(2) 0.021(2) 0.0101(17)
C15 0.068(2) 0.061(2) 0.068(2) -0.0119(18) 0.0167(18) 0.0080(17)
C16 0.117(3) 0.093(3) 0.059(2) 0.006(3) -0.003(2) -0.002(2)

loop_
_atom_type_symbol
_atom_type_description
_atom_type_scat_dispersion_real
_atom_type_scat_dispersion_imag
_atom_type_scat_source
C C 0.0033 0.0016 'International Tables Vol C Tables 4.2.6.8 and 6.1.1.4'
H H 0.0000 0.0000 'International Tables Vol C Tables 4.2.6.8 and 6.1.1.4'
N N 0.0061 0.0033 'International Tables Vol C Tables 4.2.6.8 and 6.1.1.4'

loop_
_geom_angle_atom_site_label_1
_geom_angle_atom_site_label_2
_geom_angle_atom_site_label_3
_geom_angle
_geom_angle_publ_flag
C9 N1 C10 122.3(3) yes
C9 N1 C8 118.7(3) yes
C10 N1 C8 118.3(2) yes
C9 N2 C5 116.2(3) yes
C2 C1 H1A 109.5 ?
C2 C1 H1B 109.5 ?
H1A C1 H1B 109.5 ?
C2 C1 H1C 109.5 ?
H1A C1 H1C 109.5 ?
H1B C1 H1C 109.5 ?
C7 C2 C3 118.3(4) ?
C7 C2 C1 121.4(4) ?
C3 C2 C1 120.3(4) ?
C4 C3 C2 121.6(3) ?
C4 C3 H3A 119.2 ?
C2 C3 H3A 119.2 ?
C3 C4 C5 118.9(3) ?
C3 C4 C8 119.8(3) ?
C5 C4 C8 121.3(3) ?
C6 C5 C4 120.0(3) ?
C6 C5 N2 118.6(3) yes
C4 C5 N2 121.4(3) yes
C7 C6 C5 120.2(4) ?
C7 C6 H6A 119.9 ?
C5 C6 H6A 119.9 ?
C6 C7 C2 120.9(4) ?
C6 C7 H7A 119.5 ?
C2 C7 H7A 119.5 ?
N1 C8 C4 111.4(3) yes
N1 C8 H8A 109.4 ?
C4 C8 H8A 109.4 ?
N1 C8 H8B 109.4 ?
C4 C8 H8B 109.4 ?
H8A C8 H8B 108.0 ?
N2 C9 N1 129.0(3) yes
N2 C9 H9A 115.5 ?
N1 C9 H9A 115.5 ?
C11 C10 C15 117.8(3) ?
C11 C10 N1 120.5(3) yes
C15 C10 N1 121.8(3) yes
C12 C11 C10 121.0(3) ?
C12 C11 H11A 119.5 ?
C10 C11 H11A 119.5 ?
C11 C12 C13 121.7(3) ?
C11 C12 H12A 119.1 ?
C13 C12 H12A 119.1 ?
C14 C13 C12 116.6(3) ?
C14 C13 C16 122.8(3) ?
C12 C13 C16 120.5(4) ?
C13 C14 C15 123.0(3) ?
C13 C14 H14A 118.5 ?
C15 C14 H14A 118.5 ?
C14 C15 C10 119.8(3) ?
C14 C15 H15A 120.1 ?
C10 C15 H15A 120.1 ?
C13 C16 H16A 109.5 ?
C13 C16 H16B 109.5 ?
H16A C16 H16B 109.5 ?
C13 C16 H16C 109.5 ?
H16A C16 H16C 109.5 ?
H16B C16 H16C 109.5 ?

loop_
_geom_bond_atom_site_label_1
_geom_bond_atom_site_label_2
_geom_bond_distance
_geom_bond_publ_flag
N1 C9 1.365(4) yes
N1 C10 1.419(4) yes
N1 C8 1.471(4) yes
N2 C9 1.280(4) yes
N2 C5 1.414(4) yes
C1 C2 1.512(5) ?
C1 H1A 0.9600 ?
C1 H1B 0.9600 ?
C1 H1C 0.9600 ?
C2 C7 1.380(5) ?
C2 C3 1.390(5) ?
C3 C4 1.381(4) ?
C3 H3A 0.9300 ?
C4 C5 1.385(4) ?
C4 C8 1.496(4) ?
C5 C6 1.385(4) ?
C6 C7 1.373(5) ?
C6 H6A 0.9300 ?
C7 H7A 0.9300 ?
C8 H8A 0.9700 ?
C8 H8B 0.9700 ?
C9 H9A 0.9300 ?
C10 C11 1.387(4) ?
C10 C15 1.395(4) ?
C11 C12 1.384(4) ?
C11 H11A 0.9300 ?
C12 C13 1.384(4) ?
C12 H12A 0.9300 ?
C13 C14 1.376(5) ?
C13 C16 1.510(5) ?
C14 C15 1.380(5) ?
C14 H14A 0.9300 ?
C15 H15A 0.9300 ?
C16 H16A 0.9600 ?
C16 H16B 0.9600 ?
C16 H16C 0.9600 ?

loop_
_geom_torsion_atom_site_label_1
_geom_torsion_atom_site_label_2
_geom_torsion_atom_site_label_3
_geom_torsion_atom_site_label_4
_geom_torsion
C7 C2 C3 C4 -1.5(6)
C1 C2 C3 C4 177.5(3)
C2 C3 C4 C5 1.6(5)
C2 C3 C4 C8 -179.8(3)
C3 C4 C5 C6 -1.0(5)
C8 C4 C5 C6 -179.6(3)
C3 C4 C5 N2 179.8(3)
C8 C4 C5 N2 1.2(5)
C9 N2 C5 C6 -173.1(3)
C9 N2 C5 C4 6.1(5)
C4 C5 C6 C7 0.4(5)
N2 C5 C6 C7 179.6(3)
C5 C6 C7 C2 -0.3(6)
C3 C2 C7 C6 0.8(6)
C1 C2 C7 C6 -178.2(4)
C9 N1 C8 C4 16.2(4)
C10 N1 C8 C4 -172.8(3)
C3 C4 C8 N1 169.5(3)
C5 C4 C8 N1 -11.9(4)
C5 N2 C9 N1 -1.1(6)
C10 N1 C9 N2 178.4(3)
C8 N1 C9 N2 -11.0(5)
C9 N1 C10 C11 165.3(3)
C8 N1 C10 C11 -5.3(4)
C9 N1 C10 C15 -15.7(5)
C8 N1 C10 C15 173.6(3)
C15 C10 C11 C12 2.8(5)
N1 C10 C11 C12 -178.2(3)
C10 C11 C12 C13 -0.6(5)
C11 C12 C13 C14 -0.9(5)
C11 C12 C13 C16 179.2(3)
C12 C13 C14 C15 0.2(5)
C16 C13 C14 C15 -179.9(3)
C13 C14 C15 C10 2.1(6)
C11 C10 C15 C14 -3.5(5)
N1 C10 C15 C14 177.5(3)

loop_
_cod_related_entry_id
_cod_related_entry_database
_cod_related_entry_code
1 ChemSpider 195043
